data_1575942
loop_
_publ_author_name
'Zeng, Yifan'
'Wang, Yizhou'
'Singh, Kuldip'
'Solan, Gregory A.'
'Ma, Yanping'
'Sun, Wen-Hua'

_publ_section_title
;
 Correlating electronic properties of a nickel polymerisation catalyst
 with the branching density of a polyethylene
;
_journal_issue 18
_journal_name_full 'Catalysis Science &amp; Technology'
_journal_page_first 5335
_journal_page_last 5345
_journal_paper_doi 10.1039/D5CY00859J
_journal_volume 15
_journal_year 2025
_chemical_formula_moiety 'C82 H58 Br4 F14 N4 Ni2, 2(C H Cl3)'
_chemical_formula_sum 'C85 H61 Br4 Cl9 F14 N4 Ni2'
_chemical_formula_weight 2160.48
_space_group_crystal_system monoclinic
_space_group_IT_number 15
_space_group_name_Hall '-C 2yc'
_space_group_name_H-M_alt 'C 1 2/c 1'
_atom_sites_solution_hydrogens geom
_atom_sites_solution_primary dual
_audit_creation_date 2024-04-30
_audit_creation_method
;
Olex2 1.3
(compiled 2020.11.12 svn.r5f609507 for OlexSys, GUI svn.r6403)
;
_audit_update_record
;
2025-07-02 deposited with the CCDC.	2025-08-12 downloaded from the CCDC.
;
_cell_angle_alpha 90
_cell_angle_beta 107.361(2)
_cell_angle_gamma 90
_cell_formula_units_Z 4
_cell_length_a 31.6383(16)
_cell_length_b 10.6227(6)
_cell_length_c 27.4917(14)
_cell_measurement_reflns_used 9887
_cell_measurement_temperature 120.0
_cell_measurement_theta_max 72.072
_cell_measurement_theta_min 4.412
_cell_volume 8818.6(8)
_computing_cell_refinement 'SAINT V8.40B (?, 2016)'
_computing_data_reduction 'SAINT V8.40B (?, 2016)'
_computing_molecular_graphics 'Olex2 1.3 (Dolomanov et al., 2009)'
_computing_publication_material 'Olex2 1.3 (Dolomanov et al., 2009)'
_computing_structure_refinement 'XL  (Sheldrick, 2008)'
_computing_structure_solution 'SHELXT 2018/2 (Sheldrick, 2018)'
_diffrn_ambient_temperature 120.0
_diffrn_measured_fraction_theta_full 0.999
_diffrn_measured_fraction_theta_max 0.993
_diffrn_measurement_device_type 'Bruker APEX-II CCD'
_diffrn_measurement_method '\f and \w scans'
_diffrn_radiation_type CuK\a
_diffrn_radiation_wavelength 1.54178
_diffrn_reflns_av_R_equivalents 0.0792
_diffrn_reflns_av_unetI/netI 0.0525
_diffrn_reflns_Laue_measured_fraction_full 0.999
_diffrn_reflns_Laue_measured_fraction_max 0.993
_diffrn_reflns_limit_h_max 38
_diffrn_reflns_limit_h_min -38
_diffrn_reflns_limit_k_max 13
_diffrn_reflns_limit_k_min -13
_diffrn_reflns_limit_l_max 30
_diffrn_reflns_limit_l_min -33
_diffrn_reflns_number 49212
_diffrn_reflns_point_group_measured_fraction_full 0.999
_diffrn_reflns_point_group_measured_fraction_max 0.993
_diffrn_reflns_theta_full 67.679
_diffrn_reflns_theta_max 72.332
_diffrn_reflns_theta_min 3.369
_diffrn_source_current 1.1
_diffrn_source_power 0.055
_diffrn_source_voltage 50.0
_diffrn_standards_number 0
_exptl_absorpt_coefficient_mu 5.816
_exptl_absorpt_correction_T_max 0.7536
_exptl_absorpt_correction_T_min 0.4703
_exptl_absorpt_correction_type multi-scan
_exptl_absorpt_process_details
;
SADABS-2016/2 (Bruker,2016/2) was used for absorption correction.
wR2(int) was 0.1532 before and 0.0630 after correction.
The Ratio of minimum to maximum transmission is 0.6241.
The \l/2 correction factor is Not present.
;
_exptl_crystal_colour orange
_exptl_crystal_colour_primary orange
_exptl_crystal_density_diffrn 1.627
_exptl_crystal_description plate
_exptl_crystal_F_000 4296
_exptl_crystal_size_max 0.197
_exptl_crystal_size_mid 0.121
_exptl_crystal_size_min 0.046
_refine_diff_density_max 0.786
_refine_diff_density_min -0.574
_refine_diff_density_rms 0.089
_refine_ls_extinction_method none
_refine_ls_goodness_of_fit_ref 1.069
_refine_ls_hydrogen_treatment constr
_refine_ls_matrix_type full
_refine_ls_number_parameters 554
_refine_ls_number_reflns 8657
_refine_ls_number_restraints 81
_refine_ls_restrained_S_all 1.075
_refine_ls_R_factor_all 0.0569
_refine_ls_R_factor_gt 0.0402
_refine_ls_shift/su_max 0.002
_refine_ls_shift/su_mean 0.000
_refine_ls_structure_factor_coef Fsqd
_refine_ls_weighting_details 'w=1/[\s^2^(Fo^2^)+(0.0505P)^2^+22.7090P] where P=(Fo^2^+2Fc^2^)/3'
_refine_ls_weighting_scheme calc
_refine_ls_wR_factor_gt 0.1027
_refine_ls_wR_factor_ref 0.1064
_reflns_Friedel_coverage 0.000
_reflns_number_gt 7503
_reflns_number_total 8657
_reflns_threshold_expression 'I > 2\s(I)'
_cod_data_source_file d5cy00859j2.cif
_cod_data_source_block q24072yz_0m
_cod_database_code 1575942
_shelx_shelxl_version_number 2019/1
_shelx_space_group_comment
;
The symmetry employed for this shelxl refinement is uniquely defined
by the following loop, which should always be used as a source of
symmetry information in preference to the above space-group names.
They are only intended as comments.
;
_shelx_estimated_absorpt_t_max 0.776
_shelx_estimated_absorpt_t_min 0.394
_olex2_refinement_description
;
1. Fixed Uiso
 At 1.2 times of:
  All C(H) groups, All C(H,H) groups
 At 1.5 times of:
  All C(H,H,H) groups
2. Restrained distances
 F1-C6 \\sim F1-C6A
 with sigma of 0.02
 F2-C6 \\sim F2A-C6A
 with sigma of 0.02
 F3-C6 \\sim F3A-C6A
 with sigma of 0.02
 C3-C6 \\sim C3-C6A
 with sigma of 0.02
 F3-C3 \\sim F3A-C3
 with sigma of 0.04
 F1-F2 \\sim F1-F2A
 with sigma of 0.04
 F1-F3 \\sim F1-F3A
 with sigma of 0.04
 F2-F3 \\sim F2A-F3A
 with sigma of 0.04
 F2-C3 \\sim F2A-C3
 with sigma of 0.04
3. Uiso/Uaniso restraints and constraints
C6: within 2A with sigma of 0.01 and sigma for terminal atoms of 0.02 within 2A
C6 \\sim C6A \\sim F3 \\sim F3A \\sim F2 \\sim F2A: within 2A with sigma of
0.01 and sigma for terminal atoms of 0.02 within 2A
4. Others
 Sof(Cl1A)=Sof(H42A)=1-FVAR(1)
 Sof(Cl1)=Sof(H42)=FVAR(1)
 Sof(C6A)=Sof(F3A)=Sof(F2A)=1-FVAR(2)
 Sof(F2)=Sof(F3)=Sof(C6)=FVAR(2)
5.a Ternary CH refined with riding coordinates:
 C16(H16), C29(H29), C42(H42A), C42(H42)
5.b Aromatic/amide H refined with riding coordinates:
 C1(H1), C2(H2), C4(H4), C11(H11), C13(H13), C18(H18), C19(H19), C21(H21),
 C22(H22), C24(H24), C25(H25), C27(H27), C28(H28), C31(H31), C32(H32), C34(H34),
  C35(H35), C37(H37), C38(H38), C40(H40), C41(H41)
5.c Idealised Me refined as rotating group:
 C8(H8A,H8B,H8C), C15(H15A,H15B,H15C)
;
_smtbx_masks_special_details
;
A solvent mask was calculated and 224 electrons were 
found in a volume of 1088\%A^3^ in 3 voids per unit cell. 
This is consistent with the presence of 
0.5[CHCl3] per Formula Unit 
which account for 232 electrons 
per unit cell.
;
_smtbx_masks_void_probe_radius 1.2
_smtbx_masks_void_truncation_radius 1.2
_olex2_submission_special_instructions 'No special instructions were received'

loop_
_space_group_symop_operation_xyz
'x, y, z'
'-x, y, -z+1/2'
'x+1/2, y+1/2, z'
'-x+1/2, y+1/2, -z+1/2'
'-x, -y, -z'
'x, -y, z-1/2'
'-x+1/2, -y+1/2, -z'
'x+1/2, -y+1/2, z-1/2'

loop_
_atom_site_label
_atom_site_type_symbol
_atom_site_fract_x
_atom_site_fract_y
_atom_site_fract_z
_atom_site_U_iso_or_equiv
_atom_site_adp_type
_atom_site_occupancy
_atom_site_site_symmetry_order
_atom_site_calc_flag
_atom_site_refinement_flags_posn
_atom_site_refinement_flags_adp
_atom_site_refinement_flags_occupancy
_atom_site_disorder_assembly
_atom_site_disorder_group
Br1 Br 0.33401(2) 0.96693(3) 0.51731(2) 0.02778(9) Uani 1 1 d . . . . .
Br2 Br 0.25787(2) 0.76546(3) 0.56475(2) 0.02173(8) Uani 1 1 d . . . . .
Ni1 Ni 0.30935(2) 0.75225(4) 0.51191(2) 0.01808(11) Uani 1 1 d . . . . .
F1 F 0.49333(7) 0.6183(3) 0.43937(10) 0.0630(7) Uani 1 1 d D . . . .
F2 F 0.4456(4) 0.5495(18) 0.3711(5) 0.088(3) Uani 0.496(18) 1 d D U P A 1
F3 F 0.4638(3) 0.7412(13) 0.3824(5) 0.075(3) Uani 0.496(18) 1 d D U P A 1
F4 F 0.56906(8) 0.7960(3) 0.63475(12) 0.0670(8) Uani 1 1 d . . . . .
F5 F 0.36453(10) 1.2136(2) 0.77928(9) 0.0575(7) Uani 1 1 d . . . . .
F6 F 0.17692(6) 0.1350(2) 0.60759(8) 0.0393(4) Uani 1 1 d . . . . .
F7 F 0.45086(8) 0.1445(2) 0.53348(10) 0.0509(6) Uani 1 1 d . . . . .
N1 N 0.35128(8) 0.7030(2) 0.47118(9) 0.0234(5) Uani 1 1 d . . . . .
N2 N 0.35884(7) 0.6595(2) 0.56728(8) 0.0186(4) Uani 1 1 d . . . . .
C1 C 0.34638(11) 0.7315(3) 0.42270(12) 0.0331(7) Uani 1 1 d . . . . .
H1 H 0.319520 0.769516 0.403100 0.040 Uiso 1 1 calc R U . . .
C2 C 0.37902(11) 0.7076(4) 0.39974(13) 0.0395(8) Uani 1 1 d . . . . .
H2 H 0.374690 0.727951 0.364944 0.047 Uiso 1 1 calc R U . . .
C3 C 0.41811(11) 0.6533(4) 0.42893(13) 0.0383(8) Uani 1 1 d D . . . .
C4 C 0.42393(10) 0.6251(3) 0.47938(12) 0.0304(6) Uani 1 1 d . . . . .
H4 H 0.450776 0.588690 0.499828 0.036 Uiso 1 1 calc R U . . .
C5 C 0.38968(9) 0.6512(3) 0.49964(11) 0.0231(5) Uani 1 1 d . . . . .
C6 C 0.4551(3) 0.6361(15) 0.4056(4) 0.058(3) Uani 0.496(18) 1 d D U P A 1
C7 C 0.39225(9) 0.6246(3) 0.55350(11) 0.0211(5) Uani 1 1 d . . . . .
C8 C 0.43272(9) 0.5576(3) 0.58603(11) 0.0250(6) Uani 1 1 d . . . . .
H8A H 0.458993 0.609332 0.588870 0.038 Uiso 1 1 calc R U . . .
H8B H 0.435839 0.476606 0.570355 0.038 Uiso 1 1 calc R U . . .
H8C H 0.429711 0.543134 0.620043 0.038 Uiso 1 1 calc R U . . .
C9 C 0.35767(8) 0.6297(3) 0.61793(10) 0.0196(5) Uani 1 1 d . . . . .
C10 C 0.37536(9) 0.7164(3) 0.65755(11) 0.0222(5) Uani 1 1 d . . . . .
C11 C 0.37407(10) 0.6841(3) 0.70646(11) 0.0256(6) Uani 1 1 d . . . . .
H11 H 0.385588 0.741358 0.733735 0.031 Uiso 1 1 calc R U . . .
C12 C 0.35643(10) 0.5705(3) 0.71617(11) 0.0283(6) Uani 1 1 d . . . . .
C13 C 0.33757(9) 0.4887(3) 0.67546(11) 0.0258(6) Uani 1 1 d . . . . .
H13 H 0.324533 0.412249 0.681730 0.031 Uiso 1 1 calc R U . . .
C14 C 0.33755(9) 0.5173(3) 0.62597(10) 0.0213(5) Uani 1 1 d . . . . .
C15 C 0.35665(13) 0.5363(4) 0.76950(12) 0.0379(8) Uani 1 1 d . . . . .
H15A H 0.376237 0.464042 0.781440 0.057 Uiso 1 1 calc R U . . .
H15B H 0.326535 0.514641 0.769467 0.057 Uiso 1 1 calc R U . . .
H15C H 0.367315 0.608148 0.792233 0.057 Uiso 1 1 calc R U . . .
C16 C 0.39448(9) 0.8410(3) 0.64667(10) 0.0231(6) Uani 1 1 d . . . . .
H16 H 0.376244 0.866844 0.611729 0.028 Uiso 1 1 calc R U . . .
C17 C 0.44211(10) 0.8289(3) 0.64453(11) 0.0259(6) Uani 1 1 d . . . . .
C18 C 0.45396(11) 0.8879(3) 0.60548(14) 0.0334(7) Uani 1 1 d . . . . .
H18 H 0.432502 0.935469 0.580779 0.040 Uiso 1 1 calc R U . . .
C19 C 0.49701(13) 0.8783(4) 0.60197(17) 0.0456(9) Uani 1 1 d . . . . .
H19 H 0.505222 0.919752 0.575530 0.055 Uiso 1 1 calc R U . . .
C20 C 0.52724(12) 0.8070(4) 0.63793(17) 0.0459(9) Uani 1 1 d . . . . .
C21 C 0.51682(11) 0.7462(4) 0.67671(15) 0.0397(8) Uani 1 1 d . . . . .
H21 H 0.538402 0.697665 0.700872 0.048 Uiso 1 1 calc R U . . .
C22 C 0.47380(11) 0.7570(3) 0.67999(12) 0.0321(7) Uani 1 1 d . . . . .
H22 H 0.465959 0.715017 0.706577 0.039 Uiso 1 1 calc R U . . .
C23 C 0.38874(11) 0.9448(3) 0.68270(11) 0.0271(6) Uani 1 1 d . . . . .
C24 C 0.42107(13) 0.9758(4) 0.72769(14) 0.0444(9) Uani 1 1 d . . . . .
H24 H 0.449077 0.935222 0.736201 0.053 Uiso 1 1 calc R U . . .
C25 C 0.41272(16) 1.0662(4) 0.76043(15) 0.0524(10) Uani 1 1 d . . . . .
H25 H 0.434721 1.086728 0.791373 0.063 Uiso 1 1 calc R U . . .
C26 C 0.37252(15) 1.1246(3) 0.74743(14) 0.0416(8) Uani 1 1 d . . . . .
C27 C 0.33962(13) 1.0973(3) 0.70330(13) 0.0379(7) Uani 1 1 d . . . . .
H27 H 0.311829 1.139038 0.694988 0.045 Uiso 1 1 calc R U . . .
C28 C 0.34837(11) 1.0062(3) 0.67117(12) 0.0306(6) Uani 1 1 d . . . . .
H28 H 0.326030 0.985709 0.640496 0.037 Uiso 1 1 calc R U . . .
C29 C 0.31748(9) 0.4287(3) 0.58124(10) 0.0226(5) Uani 1 1 d . . . . .
H29 H 0.303978 0.483259 0.550924 0.027 Uiso 1 1 calc R U . . .
C30 C 0.28010(9) 0.3462(3) 0.58847(10) 0.0223(5) Uani 1 1 d . . . . .
C31 C 0.24477(10) 0.4040(3) 0.60033(11) 0.0266(6) Uani 1 1 d . . . . .
H31 H 0.244600 0.492932 0.604011 0.032 Uiso 1 1 calc R U . . .
C32 C 0.20998(10) 0.3336(3) 0.60680(12) 0.0286(6) Uani 1 1 d . . . . .
H32 H 0.186064 0.373098 0.615070 0.034 Uiso 1 1 calc R U . . .
C33 C 0.21093(10) 0.2053(3) 0.60095(12) 0.0289(6) Uani 1 1 d . . . . .
C34 C 0.24411(10) 0.1445(3) 0.58752(12) 0.0302(6) Uani 1 1 d . . . . .
H34 H 0.243354 0.055908 0.582701 0.036 Uiso 1 1 calc R U . . .
C35 C 0.27890(10) 0.2164(3) 0.58117(11) 0.0264(6) Uani 1 1 d . . . . .
H35 H 0.302125 0.176323 0.571718 0.032 Uiso 1 1 calc R U . . .
C36 C 0.35380(9) 0.3513(3) 0.56870(12) 0.0250(6) Uani 1 1 d . . . . .
C37 C 0.35587(10) 0.3471(3) 0.51909(12) 0.0296(6) Uani 1 1 d . . . . .
H37 H 0.334738 0.392507 0.493183 0.035 Uiso 1 1 calc R U . . .
C38 C 0.38843(12) 0.2775(3) 0.50661(14) 0.0351(7) Uani 1 1 d . . . . .
H38 H 0.389699 0.274547 0.472536 0.042 Uiso 1 1 calc R U . . .
C39 C 0.41867(11) 0.2131(3) 0.54481(16) 0.0370(8) Uani 1 1 d . . . . .
C40 C 0.41776(11) 0.2137(3) 0.59480(15) 0.0355(7) Uani 1 1 d . . . . .
H40 H 0.438844 0.167323 0.620389 0.043 Uiso 1 1 calc R U . . .
C41 C 0.38508(10) 0.2842(3) 0.60646(13) 0.0292(6) Uani 1 1 d . . . . .
H41 H 0.383981 0.286796 0.640605 0.035 Uiso 1 1 calc R U . . .
Cl1 Cl 0.3010(3) 0.8352(4) 0.76839(12) 0.0580(12) Uani 0.67(3) 1 d . . P B 1
Cl1A Cl 0.2801(11) 0.8153(11) 0.7750(4) 0.084(7) Uani 0.33(3) 1 d . . P B 2
Cl2 Cl 0.23202(3) 0.91984(9) 0.67899(3) 0.0423(2) Uani 1 1 d . . . . .
Cl3 Cl 0.23812(4) 0.65237(10) 0.70135(4) 0.0550(2) Uani 1 1 d . . . . .
C42 C 0.26746(13) 0.7954(4) 0.70653(13) 0.0400(8) Uani 1 1 d . . . . .
H42A H 0.294334 0.789819 0.694611 0.048 Uiso 0.33(3) 1 calc R U P B 2
H42 H 0.288085 0.785051 0.685437 0.048 Uiso 0.67(3) 1 calc R U P B 1
C6A C 0.4538(3) 0.6120(14) 0.4059(4) 0.056(3) Uani 0.504(18) 1 d D U P A 2
F3A F 0.4511(4) 0.6774(17) 0.3631(4) 0.088(3) Uani 0.504(18) 1 d D U P A 2
F2A F 0.4500(3) 0.4940(11) 0.3901(5) 0.074(3) Uani 0.504(18) 1 d D U P A 2

loop_
_atom_site_aniso_label
_atom_site_aniso_U_11
_atom_site_aniso_U_22
_atom_site_aniso_U_33
_atom_site_aniso_U_23
_atom_site_aniso_U_13
_atom_site_aniso_U_12
Br1 0.03002(16) 0.02233(15) 0.02729(16) 0.00179(11) 0.00292(12) -0.00117(11)
Br2 0.01716(13) 0.03137(16) 0.01571(14) -0.00223(10) 0.00346(10) 0.00346(10)
Ni1 0.0154(2) 0.0219(2) 0.0159(2) -0.00021(16) 0.00314(17) 0.00361(16)
F1 0.0287(10) 0.100(2) 0.0664(16) -0.0141(15) 0.0227(11) 0.0072(12)
F2 0.063(4) 0.143(8) 0.072(5) -0.057(5) 0.040(4) -0.012(6)
F3 0.045(3) 0.129(7) 0.067(5) 0.035(5) 0.039(3) 0.014(4)
F4 0.0304(11) 0.0835(19) 0.090(2) 0.0031(16) 0.0232(12) -0.0015(12)
F5 0.0910(19) 0.0459(13) 0.0406(12) -0.0218(10) 0.0275(13) 0.0006(13)
F6 0.0320(9) 0.0409(11) 0.0449(11) 0.0061(9) 0.0116(8) -0.0080(8)
F7 0.0470(12) 0.0368(11) 0.0798(17) -0.0044(11) 0.0356(12) 0.0094(10)
N1 0.0182(10) 0.0308(12) 0.0209(11) -0.0001(9) 0.0052(9) 0.0038(9)
N2 0.0190(10) 0.0172(10) 0.0172(10) -0.0014(8) 0.0018(8) 0.0007(8)
C1 0.0255(14) 0.0488(19) 0.0248(15) 0.0054(13) 0.0072(12) 0.0084(13)
C2 0.0320(16) 0.066(2) 0.0230(15) 0.0061(15) 0.0125(13) 0.0070(16)
C3 0.0262(15) 0.059(2) 0.0323(17) -0.0027(15) 0.0120(13) 0.0069(15)
C4 0.0198(13) 0.0400(17) 0.0311(16) -0.0034(13) 0.0074(12) 0.0051(12)
C5 0.0177(12) 0.0274(14) 0.0220(13) -0.0022(11) 0.0026(10) 0.0033(10)
C6 0.040(4) 0.101(6) 0.041(5) 0.000(4) 0.022(4) 0.013(4)
C7 0.0170(11) 0.0210(13) 0.0217(13) -0.0029(10) 0.0003(10) 0.0006(10)
C8 0.0176(12) 0.0258(14) 0.0276(14) -0.0017(11) 0.0004(11) 0.0053(11)
C9 0.0181(11) 0.0224(13) 0.0153(12) 0.0006(10) 0.0002(9) 0.0039(10)
C10 0.0182(12) 0.0252(14) 0.0186(13) -0.0017(10) -0.0016(10) 0.0029(10)
C11 0.0276(13) 0.0287(14) 0.0170(13) -0.0033(11) 0.0013(11) 0.0005(11)
C12 0.0278(14) 0.0345(16) 0.0194(14) 0.0011(12) 0.0021(11) 0.0021(12)
C13 0.0242(13) 0.0257(14) 0.0243(14) 0.0024(11) 0.0024(11) 0.0008(11)
C14 0.0188(11) 0.0221(13) 0.0203(13) -0.0006(10) 0.0014(10) 0.0027(10)
C15 0.0498(19) 0.0407(19) 0.0201(15) 0.0040(13) 0.0057(14) -0.0046(15)
C16 0.0242(13) 0.0243(13) 0.0161(12) -0.0022(10) -0.0010(10) 0.0010(10)
C17 0.0255(13) 0.0235(14) 0.0241(14) -0.0064(11) 0.0004(11) -0.0043(11)
C18 0.0338(16) 0.0247(15) 0.0405(18) 0.0018(13) 0.0090(14) -0.0010(12)
C19 0.0428(19) 0.043(2) 0.055(2) 0.0063(17) 0.0215(17) -0.0048(16)
C20 0.0266(16) 0.053(2) 0.058(2) -0.0064(19) 0.0129(16) -0.0044(15)
C21 0.0276(16) 0.046(2) 0.0386(19) -0.0061(15) -0.0005(14) -0.0005(14)
C22 0.0283(15) 0.0362(17) 0.0250(15) -0.0046(12) -0.0024(12) -0.0018(12)
C23 0.0341(15) 0.0244(14) 0.0205(14) -0.0023(11) 0.0047(12) -0.0018(12)
C24 0.0442(19) 0.044(2) 0.0335(18) -0.0142(15) -0.0064(15) 0.0063(16)
C25 0.066(3) 0.049(2) 0.0316(18) -0.0198(17) -0.0017(18) -0.002(2)
C26 0.067(2) 0.0305(17) 0.0301(17) -0.0107(13) 0.0184(16) -0.0030(16)
C27 0.0486(19) 0.0338(17) 0.0335(17) -0.0049(14) 0.0157(15) 0.0044(15)
C28 0.0371(16) 0.0277(15) 0.0249(15) -0.0025(12) 0.0063(12) 0.0020(12)
C29 0.0229(12) 0.0218(13) 0.0198(13) -0.0005(10) 0.0011(10) 0.0016(10)
C30 0.0221(12) 0.0248(13) 0.0165(12) 0.0000(10) 0.0001(10) -0.0006(10)
C31 0.0283(14) 0.0241(14) 0.0257(14) 0.0008(11) 0.0056(11) 0.0032(11)
C32 0.0285(14) 0.0334(16) 0.0240(14) 0.0004(12) 0.0080(11) 0.0034(12)
C33 0.0247(13) 0.0343(16) 0.0251(15) 0.0035(12) 0.0033(11) -0.0042(12)
C34 0.0306(15) 0.0238(14) 0.0319(16) -0.0003(12) 0.0028(12) -0.0026(12)
C35 0.0244(13) 0.0258(14) 0.0258(14) -0.0032(11) 0.0026(11) 0.0002(11)
C36 0.0224(13) 0.0198(13) 0.0306(15) -0.0030(11) 0.0043(11) -0.0022(10)
C37 0.0299(14) 0.0275(15) 0.0310(16) -0.0080(12) 0.0087(12) -0.0042(12)
C38 0.0381(17) 0.0326(16) 0.0385(18) -0.0109(14) 0.0173(14) -0.0058(13)
C39 0.0341(16) 0.0237(15) 0.059(2) -0.0065(14) 0.0232(16) -0.0011(13)
C40 0.0291(15) 0.0252(15) 0.051(2) 0.0041(14) 0.0099(14) 0.0046(12)
C41 0.0267(14) 0.0244(14) 0.0355(16) 0.0021(12) 0.0076(12) 0.0007(11)
Cl1 0.083(3) 0.0603(12) 0.0246(8) -0.0052(7) 0.0065(10) 0.0110(13)
Cl1A 0.141(15) 0.060(3) 0.028(2) -0.011(2) -0.012(5) 0.026(5)
Cl2 0.0516(5) 0.0399(4) 0.0386(4) 0.0030(3) 0.0183(4) 0.0120(4)
Cl3 0.0648(6) 0.0438(5) 0.0610(6) 0.0137(4) 0.0257(5) 0.0054(4)
C42 0.050(2) 0.0394(18) 0.0268(16) -0.0027(14) 0.0063(15) 0.0103(16)
C6A 0.035(4) 0.099(6) 0.040(4) 0.002(4) 0.022(4) 0.015(4)
F3A 0.070(5) 0.147(8) 0.064(5) 0.030(5) 0.048(4) 0.040(5)
F2A 0.064(4) 0.088(6) 0.088(6) -0.038(4) 0.048(4) 0.007(4)

loop_
_atom_type_symbol
_atom_type_description
_atom_type_scat_dispersion_real
_atom_type_scat_dispersion_imag
_atom_type_scat_source
Br Br -0.6763 1.2805 'International Tables Vol C Tables 4.2.6.8 and 6.1.1.4'
C C 0.0181 0.0091 'International Tables Vol C Tables 4.2.6.8 and 6.1.1.4'
Cl Cl 0.3639 0.7018 'International Tables Vol C Tables 4.2.6.8 and 6.1.1.4'
F F 0.0727 0.0534 'International Tables Vol C Tables 4.2.6.8 and 6.1.1.4'
H H 0.0000 0.0000 'International Tables Vol C Tables 4.2.6.8 and 6.1.1.4'
N N 0.0311 0.0180 'International Tables Vol C Tables 4.2.6.8 and 6.1.1.4'
Ni Ni -3.0029 0.5091 'International Tables Vol C Tables 4.2.6.8 and 6.1.1.4'

loop_
_geom_angle_atom_site_label_1
_geom_angle_atom_site_label_2
_geom_angle_atom_site_label_3
_geom_angle
_geom_angle_site_symmetry_1
_geom_angle_site_symmetry_3
_geom_angle_publ_flag
Ni1 Br2 Ni1 92.507(17) . 7_566 ?
Br1 Ni1 Br2 107.506(19) . 7_566 ?
Br1 Ni1 Br2 99.648(19) . . ?
Br2 Ni1 Br2 87.491(17) . 7_566 ?
N1 Ni1 Br1 91.42(8) . . ?
N1 Ni1 Br2 168.35(8) . . ?
N1 Ni1 Br2 92.67(7) . 7_566 ?
N1 Ni1 N2 79.02(9) . . ?
N2 Ni1 Br1 104.19(6) . . ?
N2 Ni1 Br2 94.62(7) . . ?
N2 Ni1 Br2 147.40(7) . 7_566 ?
C1 N1 Ni1 126.2(2) . . ?
C1 N1 C5 119.3(3) . . ?
C5 N1 Ni1 113.95(19) . . ?
C7 N2 Ni1 115.42(19) . . ?
C7 N2 C9 119.0(2) . . ?
C9 N2 Ni1 125.57(17) . . ?
N1 C1 H1 118.8 . . ?
N1 C1 C2 122.4(3) . . ?
C2 C1 H1 118.8 . . ?
C1 C2 H2 120.9 . . ?
C3 C2 C1 118.1(3) . . ?
C3 C2 H2 120.9 . . ?
C2 C3 C6 118.5(5) . . ?
C2 C3 C6A 121.8(5) . . ?
C4 C3 C2 120.2(3) . . ?
C4 C3 C6 121.1(5) . . ?
C4 C3 C6A 117.8(5) . . ?
C3 C4 H4 120.8 . . ?
C3 C4 C5 118.4(3) . . ?
C5 C4 H4 120.8 . . ?
N1 C5 C4 121.7(3) . . ?
N1 C5 C7 115.3(2) . . ?
C4 C5 C7 123.1(3) . . ?
F1 C6 F3 100.2(9) . . ?
F1 C6 C3 112.9(8) . . ?
F2 C6 F1 112.6(11) . . ?
F2 C6 F3 106.1(10) . . ?
F2 C6 C3 111.1(9) . . ?
F3 C6 C3 113.3(9) . . ?
N2 C7 C5 115.8(2) . . ?
N2 C7 C8 126.4(3) . . ?
C5 C7 C8 117.8(2) . . ?
C7 C8 H8A 109.5 . . ?
C7 C8 H8B 109.5 . . ?
C7 C8 H8C 109.5 . . ?
H8A C8 H8B 109.5 . . ?
H8A C8 H8C 109.5 . . ?
H8B C8 H8C 109.5 . . ?
C10 C9 N2 119.0(2) . . ?
C14 C9 N2 118.9(2) . . ?
C14 C9 C10 122.0(3) . . ?
C9 C10 C16 120.4(2) . . ?
C11 C10 C9 117.6(3) . . ?
C11 C10 C16 122.0(3) . . ?
C10 C11 H11 119.1 . . ?
C12 C11 C10 121.8(3) . . ?
C12 C11 H11 119.1 . . ?
C11 C12 C13 119.0(3) . . ?
C11 C12 C15 120.7(3) . . ?
C13 C12 C15 120.3(3) . . ?
C12 C13 H13 119.3 . . ?
C14 C13 C12 121.4(3) . . ?
C14 C13 H13 119.3 . . ?
C9 C14 C29 119.8(2) . . ?
C13 C14 C9 118.1(3) . . ?
C13 C14 C29 122.0(3) . . ?
C12 C15 H15A 109.5 . . ?
C12 C15 H15B 109.5 . . ?
C12 C15 H15C 109.5 . . ?
H15A C15 H15B 109.5 . . ?
H15A C15 H15C 109.5 . . ?
H15B C15 H15C 109.5 . . ?
C10 C16 H16 106.2 . . ?
C10 C16 C17 112.8(2) . . ?
C10 C16 C23 111.6(2) . . ?
C17 C16 H16 106.2 . . ?
C23 C16 H16 106.2 . . ?
C23 C16 C17 113.2(2) . . ?
C18 C17 C16 119.2(3) . . ?
C18 C17 C22 118.9(3) . . ?
C22 C17 C16 121.9(3) . . ?
C17 C18 H18 119.5 . . ?
C17 C18 C19 121.0(3) . . ?
C19 C18 H18 119.5 . . ?
C18 C19 H19 120.9 . . ?
C20 C19 C18 118.2(4) . . ?
C20 C19 H19 120.9 . . ?
F4 C20 C19 118.8(4) . . ?
F4 C20 C21 118.4(4) . . ?
C21 C20 C19 122.8(3) . . ?
C20 C21 H21 120.7 . . ?
C20 C21 C22 118.6(3) . . ?
C22 C21 H21 120.7 . . ?
C17 C22 H22 119.7 . . ?
C21 C22 C17 120.7(3) . . ?
C21 C22 H22 119.7 . . ?
C24 C23 C16 123.4(3) . . ?
C28 C23 C16 118.1(3) . . ?
C28 C23 C24 118.4(3) . . ?
C23 C24 H24 119.8 . . ?
C23 C24 C25 120.5(4) . . ?
C25 C24 H24 119.7 . . ?
C24 C25 H25 120.5 . . ?
C26 C25 C24 119.1(3) . . ?
C26 C25 H25 120.5 . . ?
F5 C26 C25 119.0(3) . . ?
F5 C26 C27 118.5(4) . . ?
C25 C26 C27 122.5(3) . . ?
C26 C27 H27 121.1 . . ?
C26 C27 C28 117.8(3) . . ?
C28 C27 H27 121.1 . . ?
C23 C28 C27 121.8(3) . . ?
C23 C28 H28 119.1 . . ?
C27 C28 H28 119.1 . . ?
C14 C29 H29 106.6 . . ?
C14 C29 C30 113.6(2) . . ?
C14 C29 C36 110.6(2) . . ?
C30 C29 H29 106.6 . . ?
C30 C29 C36 112.4(2) . . ?
C36 C29 H29 106.6 . . ?
C31 C30 C29 118.7(3) . . ?
C35 C30 C29 122.5(3) . . ?
C35 C30 C31 118.7(3) . . ?
C30 C31 H31 119.5 . . ?
C32 C31 C30 121.0(3) . . ?
C32 C31 H31 119.5 . . ?
C31 C32 H32 120.8 . . ?
C33 C32 C31 118.3(3) . . ?
C33 C32 H32 120.8 . . ?
F6 C33 C32 118.7(3) . . ?
F6 C33 C34 118.4(3) . . ?
C34 C33 C32 122.9(3) . . ?
C33 C34 H34 120.9 . . ?
C33 C34 C35 118.2(3) . . ?
C35 C34 H34 120.9 . . ?
C30 C35 C34 120.9(3) . . ?
C30 C35 H35 119.6 . . ?
C34 C35 H35 119.6 . . ?
C37 C36 C29 119.8(3) . . ?
C37 C36 C41 118.9(3) . . ?
C41 C36 C29 121.2(3) . . ?
C36 C37 H37 119.5 . . ?
C36 C37 C38 121.0(3) . . ?
C38 C37 H37 119.5 . . ?
C37 C38 H38 120.8 . . ?
C39 C38 C37 118.3(3) . . ?
C39 C38 H38 120.8 . . ?
F7 C39 C38 119.3(3) . . ?
F7 C39 C40 117.9(3) . . ?
C38 C39 C40 122.8(3) . . ?
C39 C40 H40 121.0 . . ?
C39 C40 C41 118.0(3) . . ?
C41 C40 H40 121.0 . . ?
C36 C41 H41 119.5 . . ?
C40 C41 C36 121.0(3) . . ?
C40 C41 H41 119.5 . . ?
Cl1 C42 H42 106.1 . . ?
Cl1A C42 H42A 113.6 . . ?
Cl2 C42 Cl1 111.0(2) . . ?
Cl2 C42 Cl1A 106.0(5) . . ?
Cl2 C42 Cl3 111.2(2) . . ?
Cl2 C42 H42A 113.6 . . ?
Cl2 C42 H42 106.1 . . ?
Cl3 C42 Cl1 115.7(3) . . ?
Cl3 C42 Cl1A 97.6(10) . . ?
Cl3 C42 H42A 113.6 . . ?
Cl3 C42 H42 106.1 . . ?
F1 C6A C3 111.3(7) . . ?
F1 C6A F3A 112.7(10) . . ?
F1 C6A F2A 104.6(10) . . ?
F3A C6A C3 110.8(8) . . ?
F2A C6A C3 114.0(9) . . ?
F2A C6A F3A 103.1(9) . . ?

loop_
_geom_bond_atom_site_label_1
_geom_bond_atom_site_label_2
_geom_bond_distance
_geom_bond_site_symmetry_2
_geom_bond_publ_flag
Br1 Ni1 2.4004(6) . ?
Br2 Ni1 2.4888(5) . ?
Br2 Ni1 2.5150(5) 7_566 ?
Ni1 N1 2.043(2) . ?
Ni1 N2 2.078(2) . ?
F1 C6 1.301(11) . ?
F1 C6A 1.315(10) . ?
F2 C6 1.290(13) . ?
F3 C6 1.355(13) . ?
F4 C20 1.357(4) . ?
F5 C26 1.362(4) . ?
F6 C33 1.366(4) . ?
F7 C39 1.362(4) . ?
N1 C1 1.330(4) . ?
N1 C5 1.351(4) . ?
N2 C7 1.280(4) . ?
N2 C9 1.439(4) . ?
C1 H1 0.9500 . ?
C1 C2 1.385(5) . ?
C2 H2 0.9500 . ?
C2 C3 1.383(5) . ?
C3 C4 1.377(5) . ?
C3 C6 1.503(11) . ?
C3 C6A 1.516(10) . ?
C4 H4 0.9500 . ?
C4 C5 1.386(4) . ?
C5 C7 1.486(4) . ?
C7 C8 1.504(4) . ?
C8 H8A 0.9800 . ?
C8 H8B 0.9800 . ?
C8 H8C 0.9800 . ?
C9 C10 1.408(4) . ?
C9 C14 1.401(4) . ?
C10 C11 1.400(4) . ?
C10 C16 1.522(4) . ?
C11 H11 0.9500 . ?
C11 C12 1.388(5) . ?
C12 C13 1.402(4) . ?
C12 C15 1.508(4) . ?
C13 H13 0.9500 . ?
C13 C14 1.394(4) . ?
C14 C29 1.528(4) . ?
C15 H15A 0.9800 . ?
C15 H15B 0.9800 . ?
C15 H15C 0.9800 . ?
C16 H16 1.0000 . ?
C16 C17 1.531(4) . ?
C16 C23 1.529(4) . ?
C17 C18 1.388(5) . ?
C17 C22 1.399(4) . ?
C18 H18 0.9500 . ?
C18 C19 1.398(5) . ?
C19 H19 0.9500 . ?
C19 C20 1.379(6) . ?
C20 C21 1.368(6) . ?
C21 H21 0.9500 . ?
C21 C22 1.395(5) . ?
C22 H22 0.9500 . ?
C23 C24 1.389(4) . ?
C23 C28 1.384(5) . ?
C24 H24 0.9500 . ?
C24 C25 1.394(5) . ?
C25 H25 0.9500 . ?
C25 C26 1.363(6) . ?
C26 C27 1.373(5) . ?
C27 H27 0.9500 . ?
C27 C28 1.392(5) . ?
C28 H28 0.9500 . ?
C29 H29 1.0000 . ?
C29 C30 1.532(4) . ?
C29 C36 1.534(4) . ?
C30 C31 1.397(4) . ?
C30 C35 1.392(4) . ?
C31 H31 0.9500 . ?
C31 C32 1.385(4) . ?
C32 H32 0.9500 . ?
C32 C33 1.374(5) . ?
C33 C34 1.373(5) . ?
C34 H34 0.9500 . ?
C34 C35 1.393(4) . ?
C35 H35 0.9500 . ?
C36 C37 1.386(5) . ?
C36 C41 1.397(4) . ?
C37 H37 0.9500 . ?
C37 C38 1.392(5) . ?
C38 H38 0.9500 . ?
C38 C39 1.373(5) . ?
C39 C40 1.383(6) . ?
C40 H40 0.9500 . ?
C40 C41 1.389(5) . ?
C41 H41 0.9500 . ?
Cl1 C42 1.766(5) . ?
Cl1A C42 1.817(13) . ?
Cl2 C42 1.752(4) . ?
Cl3 C42 1.764(4) . ?
C42 H42A 1.0000 . ?
C42 H42 1.0000 . ?
C6A F3A 1.346(12) . ?
C6A F2A 1.321(13) . ?

loop_
_geom_torsion_atom_site_label_1
_geom_torsion_atom_site_label_2
_geom_torsion_atom_site_label_3
_geom_torsion_atom_site_label_4
_geom_torsion
_geom_torsion_site_symmetry_1
_geom_torsion_site_symmetry_2
_geom_torsion_site_symmetry_3
_geom_torsion_site_symmetry_4
_geom_torsion_publ_flag
Ni1 N1 C1 C2 172.0(3) . . . . ?
Ni1 N1 C5 C4 -172.7(2) . . . . ?
Ni1 N1 C5 C7 7.3(3) . . . . ?
Ni1 N2 C7 C5 -2.3(3) . . . . ?
Ni1 N2 C7 C8 179.1(2) . . . . ?
Ni1 N2 C9 C10 -91.0(3) . . . . ?
Ni1 N2 C9 C14 86.7(3) . . . . ?
F4 C20 C21 C22 -179.8(4) . . . . ?
F5 C26 C27 C28 179.9(3) . . . . ?
F6 C33 C34 C35 -179.5(3) . . . . ?
F7 C39 C40 C41 179.7(3) . . . . ?
N1 C1 C2 C3 -0.6(6) . . . . ?
N1 C5 C7 N2 -3.4(4) . . . . ?
N1 C5 C7 C8 175.3(3) . . . . ?
N2 C9 C10 C11 -179.4(2) . . . . ?
N2 C9 C10 C16 1.4(4) . . . . ?
N2 C9 C14 C13 178.6(2) . . . . ?
N2 C9 C14 C29 0.2(4) . . . . ?
C1 N1 C5 C4 -0.9(5) . . . . ?
C1 N1 C5 C7 179.1(3) . . . . ?
C1 C2 C3 C4 -0.4(6) . . . . ?
C1 C2 C3 C6 -175.4(7) . . . . ?
C1 C2 C3 C6A 173.9(7) . . . . ?
C2 C3 C4 C5 0.7(6) . . . . ?
C2 C3 C6 F1 161.8(8) . . . . ?
C2 C3 C6 F2 -70.5(13) . . . . ?
C2 C3 C6 F3 48.8(11) . . . . ?
C2 C3 C6A F1 151.0(7) . . . . ?
C2 C3 C6A F3A 24.7(14) . . . . ?
C2 C3 C6A F2A -91.0(11) . . . . ?
C3 C4 C5 N1 0.0(5) . . . . ?
C3 C4 C5 C7 179.9(3) . . . . ?
C4 C3 C6 F1 -13.1(14) . . . . ?
C4 C3 C6 F2 114.5(11) . . . . ?
C4 C3 C6 F3 -126.2(9) . . . . ?
C4 C3 C6A F1 -34.7(12) . . . . ?
C4 C3 C6A F3A -160.9(10) . . . . ?
C4 C3 C6A F2A 83.4(10) . . . . ?
C4 C5 C7 N2 176.7(3) . . . . ?
C4 C5 C7 C8 -4.6(4) . . . . ?
C5 N1 C1 C2 1.3(5) . . . . ?
C6 C3 C4 C5 175.6(7) . . . . ?
C7 N2 C9 C10 90.8(3) . . . . ?
C7 N2 C9 C14 -91.4(3) . . . . ?
C9 N2 C7 C5 176.1(2) . . . . ?
C9 N2 C7 C8 -2.5(4) . . . . ?
C9 C10 C11 C12 0.5(4) . . . . ?
C9 C10 C16 C17 -81.9(3) . . . . ?
C9 C10 C16 C23 149.3(3) . . . . ?
C9 C14 C29 C30 -153.9(2) . . . . ?
C9 C14 C29 C36 78.7(3) . . . . ?
C10 C9 C14 C13 -3.7(4) . . . . ?
C10 C9 C14 C29 177.9(2) . . . . ?
C10 C11 C12 C13 -3.0(4) . . . . ?
C10 C11 C12 C15 178.2(3) . . . . ?
C10 C16 C17 C18 135.2(3) . . . . ?
C10 C16 C17 C22 -42.9(4) . . . . ?
C10 C16 C23 C24 94.4(4) . . . . ?
C10 C16 C23 C28 -82.1(3) . . . . ?
C11 C10 C16 C17 99.0(3) . . . . ?
C11 C10 C16 C23 -29.9(4) . . . . ?
C11 C12 C13 C14 2.2(4) . . . . ?
C12 C13 C14 C9 1.1(4) . . . . ?
C12 C13 C14 C29 179.5(3) . . . . ?
C13 C14 C29 C30 27.7(4) . . . . ?
C13 C14 C29 C36 -99.7(3) . . . . ?
C14 C9 C10 C11 2.9(4) . . . . ?
C14 C9 C10 C16 -176.3(2) . . . . ?
C14 C29 C30 C31 53.2(3) . . . . ?
C14 C29 C30 C35 -130.1(3) . . . . ?
C14 C29 C36 C37 -128.6(3) . . . . ?
C14 C29 C36 C41 51.5(4) . . . . ?
C15 C12 C13 C14 -179.0(3) . . . . ?
C16 C10 C11 C12 179.7(3) . . . . ?
C16 C17 C18 C19 -179.5(3) . . . . ?
C16 C17 C22 C21 179.1(3) . . . . ?
C16 C23 C24 C25 -176.0(4) . . . . ?
C16 C23 C28 C27 176.6(3) . . . . ?
C17 C16 C23 C24 -34.3(4) . . . . ?
C17 C16 C23 C28 149.3(3) . . . . ?
C17 C18 C19 C20 1.0(6) . . . . ?
C18 C17 C22 C21 1.0(5) . . . . ?
C18 C19 C20 F4 179.5(4) . . . . ?
C18 C19 C20 C21 -0.2(6) . . . . ?
C19 C20 C21 C22 -0.1(6) . . . . ?
C20 C21 C22 C17 -0.3(5) . . . . ?
C22 C17 C18 C19 -1.3(5) . . . . ?
C23 C16 C17 C18 -96.8(3) . . . . ?
C23 C16 C17 C22 85.1(3) . . . . ?
C23 C24 C25 C26 -0.7(7) . . . . ?
C24 C23 C28 C27 0.0(5) . . . . ?
C24 C25 C26 F5 -179.5(4) . . . . ?
C24 C25 C26 C27 0.5(7) . . . . ?
C25 C26 C27 C28 -0.1(6) . . . . ?
C26 C27 C28 C23 -0.2(5) . . . . ?
C28 C23 C24 C25 0.5(6) . . . . ?
C29 C30 C31 C32 179.4(3) . . . . ?
C29 C30 C35 C34 -179.2(3) . . . . ?
C29 C36 C37 C38 -179.9(3) . . . . ?
C29 C36 C41 C40 179.7(3) . . . . ?
C30 C29 C36 C37 103.3(3) . . . . ?
C30 C29 C36 C41 -76.6(3) . . . . ?
C30 C31 C32 C33 -0.4(4) . . . . ?
C31 C30 C35 C34 -2.6(4) . . . . ?
C31 C32 C33 F6 179.6(3) . . . . ?
C31 C32 C33 C34 -2.0(5) . . . . ?
C32 C33 C34 C35 2.0(5) . . . . ?
C33 C34 C35 C30 0.3(5) . . . . ?
C35 C30 C31 C32 2.6(4) . . . . ?
C36 C29 C30 C31 179.7(2) . . . . ?
C36 C29 C30 C35 -3.6(4) . . . . ?
C36 C37 C38 C39 -0.2(5) . . . . ?
C37 C36 C41 C40 -0.3(5) . . . . ?
C37 C38 C39 F7 -179.9(3) . . . . ?
C37 C38 C39 C40 0.7(5) . . . . ?
C38 C39 C40 C41 -0.9(5) . . . . ?
C39 C40 C41 C36 0.7(5) . . . . ?
C41 C36 C37 C38 0.0(5) . . . . ?
C6A C3 C4 C5 -173.8(7) . . . . ?

loop_
_smtbx_masks_void_nr
_smtbx_masks_void_average_x
_smtbx_masks_void_average_y
_smtbx_masks_void_average_z
_smtbx_masks_void_volume
_smtbx_masks_void_count_electrons
_smtbx_masks_void_content
1 0.000 0.142 0.250 133.0 56.4 '1 Chloroform'
2 0.000 -0.142 0.750 133.0 56.4 '1 Chloroform'
3 0.031 0.194 0.535 9.2 0.0 ?
4 -0.031 0.194 0.965 9.2 0.0 ?
5 0.000 0.500 0.000 121.0 0.0 ?
6 0.000 0.500 0.500 121.0 0.0 ?
7 0.031 0.806 0.035 9.2 0.0 ?
8 -0.031 0.806 0.465 9.2 0.0 ?
9 0.500 0.000 0.500 121.0 0.0 ?
10 0.500 0.000 1.000 121.0 0.0 ?
11 0.500 0.358 0.750 133.0 56.1 '1 Chloroform'
12 0.500 0.642 0.250 133.0 56.1 '1 Chloroform'
13 0.469 0.306 0.465 9.2 0.0 ?
14 0.469 0.694 0.965 9.2 0.0 ?
15 0.531 0.306 0.035 9.2 0.0 ?
16 0.531 0.694 0.535 9.2 0.0 ?
